data_7134842
loop_
_publ_author_name
'Sharma, Deepak'
'Tomar, Vijesh'
'Joshi, Raj K.'

_publ_section_title
;
 Synthesis of ferrocenyl/phenyl isothiazole-3-thione and
 isoselenazole-3-selenone as new heterocycles.
;
_journal_issue 73
_journal_name_full 'Chemical communications (Cambridge, England)'
_journal_page_first 13964
_journal_page_last 13967
_journal_paper_doi 10.1039/d5cc03270a
_journal_volume 61
_journal_year 2025
_chemical_formula_sum 'C21 H19 Fe N S2'
_chemical_formula_weight 405.34
_space_group_crystal_system monoclinic
_space_group_IT_number 14
_space_group_name_Hall '-P 2ybc'
_space_group_name_H-M_alt 'P 1 21/c 1'
_atom_sites_solution_hydrogens geom
_audit_creation_method SHELXL-2016/6
_audit_update_record
;
2024-12-04 deposited with the CCDC.	2025-07-21 downloaded from the CCDC.
;
_cell_angle_alpha 90
_cell_angle_beta 104.0130(10)
_cell_angle_gamma 90
_cell_formula_units_Z 4
_cell_length_a 13.9164(3)
_cell_length_b 6.08080(10)
_cell_length_c 22.0969(5)
_cell_measurement_reflns_used 9799
_cell_measurement_temperature 296(2)
_cell_measurement_theta_max 28.27
_cell_measurement_theta_min 2.70
_cell_volume 1814.26(6)
_computing_structure_refinement 'SHELXL-2016/6 (Sheldrick, 2016)'
_computing_structure_solution 'SHELXT 2018/2 (Sheldrick, 2018)'
_diffrn_ambient_temperature 296(2)
_diffrn_measured_fraction_theta_full 0.998
_diffrn_measured_fraction_theta_max 0.998
_diffrn_measurement_device_type 'Bruker APEX-II CCD'
_diffrn_measurement_method '\f and \w scans'
_diffrn_radiation_type MoK\a
_diffrn_radiation_wavelength 0.71073
_diffrn_reflns_av_R_equivalents 0.0255
_diffrn_reflns_av_unetI/netI 0.0170
_diffrn_reflns_Laue_measured_fraction_full 0.998
_diffrn_reflns_Laue_measured_fraction_max 0.998
_diffrn_reflns_limit_h_max 18
_diffrn_reflns_limit_h_min -18
_diffrn_reflns_limit_k_max 8
_diffrn_reflns_limit_k_min -8
_diffrn_reflns_limit_l_max 26
_diffrn_reflns_limit_l_min -29
_diffrn_reflns_number 29106
_diffrn_reflns_point_group_measured_fraction_full 0.998
_diffrn_reflns_point_group_measured_fraction_max 0.998
_diffrn_reflns_theta_full 25.242
_diffrn_reflns_theta_max 28.284
_diffrn_reflns_theta_min 1.900
_exptl_absorpt_coefficient_mu 1.064
_exptl_absorpt_correction_type none
_exptl_crystal_colour orange
_exptl_crystal_density_diffrn 1.484
_exptl_crystal_description needle
_exptl_crystal_F_000 840
_exptl_crystal_size_max 0.12
_exptl_crystal_size_mid 0.04
_exptl_crystal_size_min 0.02
_refine_diff_density_max 0.661
_refine_diff_density_min -0.391
_refine_diff_density_rms 0.056
_refine_ls_extinction_method none
_refine_ls_goodness_of_fit_ref 1.029
_refine_ls_hydrogen_treatment constr
_refine_ls_matrix_type full
_refine_ls_number_parameters 227
_refine_ls_number_reflns 4491
_refine_ls_number_restraints 0
_refine_ls_restrained_S_all 1.029
_refine_ls_R_factor_all 0.0286
_refine_ls_R_factor_gt 0.0269
_refine_ls_shift/su_max 0.003
_refine_ls_shift/su_mean 0.000
_refine_ls_structure_factor_coef Fsqd
_refine_ls_weighting_details 'w=1/[\s^2^(Fo^2^)+(0.0373P)^2^+1.2501P] where P=(Fo^2^+2Fc^2^)/3'
_refine_ls_weighting_scheme calc
_refine_ls_wR_factor_gt 0.0717
_refine_ls_wR_factor_ref 0.0729
_reflns_Friedel_coverage 0.000
_reflns_number_gt 4254
_reflns_number_total 4491
_reflns_threshold_expression 'I > 2\s(I)'
_cod_data_source_file d5cc03270a2.cif
_cod_data_source_block 1novb_o_0m_a
_cod_depositor_comments 'Adding full bibliography for 7134842.cif.'
_cod_original_sg_symbol_H-M 'P 21/c'
_cod_database_code 7134842
_shelx_shelxl_version_number 2016/6
_shelx_space_group_comment
;
The symmetry employed for this shelxl refinement is uniquely defined
by the following loop, which should always be used as a source of
symmetry information in preference to the above space-group names.
They are only intended as comments.
;

loop_
_space_group_symop_operation_xyz
'x, y, z'
'-x, y+1/2, -z+1/2'
'-x, -y, -z'
'x, -y-1/2, z-1/2'

loop_
_atom_site_label
_atom_site_type_symbol
_atom_site_fract_x
_atom_site_fract_y
_atom_site_fract_z
_atom_site_U_iso_or_equiv
_atom_site_adp_type
_atom_site_occupancy
_atom_site_site_symmetry_order
_atom_site_calc_flag
_atom_site_refinement_flags_posn
_atom_site_refinement_flags_adp
_atom_site_refinement_flags_occupancy
_atom_site_disorder_assembly
_atom_site_disorder_group
Fe1 Fe 0.27034(2) 0.88507(3) 0.52765(2) 0.01797(7) Uani 1 1 d . . . . .
C12 C 0.51026(10) 0.9495(2) 0.66660(6) 0.0160(2) Uani 1 1 d . . . . .
H12 H 0.485337 1.087985 0.672128 0.019 Uiso 1 1 calc R U . . .
C11 C 0.48544(9) 0.8375(2) 0.61150(6) 0.0157(2) Uani 1 1 d . . . . .
C13 C 0.57823(9) 0.8338(2) 0.71501(6) 0.0151(2) Uani 1 1 d . . . . .
C15 C 0.76301(10) 0.4460(2) 0.70750(6) 0.0172(3) Uani 1 1 d . . . . .
C6 C 0.42107(10) 0.9041(2) 0.55227(6) 0.0179(3) Uani 1 1 d . . . . .
C7 C 0.37808(11) 1.1184(2) 0.53831(7) 0.0220(3) Uani 1 1 d . . . . .
H7 H 0.386070 1.237640 0.565433 0.026 Uiso 1 1 calc R U . . .
C20 C 0.81407(11) 0.2469(2) 0.71886(7) 0.0217(3) Uani 1 1 d . . . . .
H20 H 0.788060 0.131966 0.737660 0.026 Uiso 1 1 calc R U . . .
C16 C 0.80306(11) 0.6149(2) 0.67899(7) 0.0213(3) Uani 1 1 d . . . . .
H16 H 0.770049 0.748778 0.671111 0.026 Uiso 1 1 calc R U . . .
C10 C 0.38882(10) 0.7702(3) 0.49780(6) 0.0226(3) Uani 1 1 d . . . . .
H10 H 0.405115 0.623339 0.493969 0.027 Uiso 1 1 calc R U . . .
C9 C 0.32726(12) 0.9019(3) 0.45047(7) 0.0280(3) Uani 1 1 d . . . . .
H9 H 0.296571 0.856134 0.410278 0.034 Uiso 1 1 calc R U . . .
C17 C 0.89236(11) 0.5848(3) 0.66215(7) 0.0254(3) Uani 1 1 d . . . . .
H17 H 0.917968 0.698766 0.642736 0.031 Uiso 1 1 calc R U . . .
C8 C 0.32101(12) 1.1154(3) 0.47545(7) 0.0268(3) Uani 1 1 d . . . . .
H8 H 0.285568 1.233302 0.454266 0.032 Uiso 1 1 calc R U . . .
C4 C 0.22295(11) 0.7683(3) 0.60215(7) 0.0272(3) Uani 1 1 d . . . . .
H4 H 0.262421 0.731134 0.641109 0.033 Uiso 1 1 calc R U . . .
C18 C 0.94398(11) 0.3869(3) 0.67389(7) 0.0263(3) Uani 1 1 d . . . . .
C19 C 0.90317(11) 0.2191(3) 0.70235(7) 0.0263(3) Uani 1 1 d . . . . .
H19 H 0.936345 0.085536 0.710457 0.032 Uiso 1 1 calc R U . . .
C5 C 0.18281(13) 0.9773(3) 0.58538(9) 0.0359(4) Uani 1 1 d . . . . .
H5 H 0.191695 1.101161 0.610833 0.043 Uiso 1 1 calc R U . . .
C3 C 0.19484(14) 0.6237(3) 0.55156(10) 0.0366(4) Uani 1 1 d . . . . .
H3 H 0.212338 0.476371 0.550447 0.044 Uiso 1 1 calc R U . . .
C21 C 1.04158(12) 0.3540(4) 0.65681(9) 0.0396(4) Uani 1 1 d . . . . .
H21A H 1.091978 0.319941 0.693671 0.059 Uiso 1 1 calc R U . . .
H21B H 1.059153 0.486171 0.638283 0.059 Uiso 1 1 calc R U . . .
H21C H 1.035732 0.234990 0.627600 0.059 Uiso 1 1 calc R U . . .
C1 C 0.12711(13) 0.9669(4) 0.52367(11) 0.0465(5) Uani 1 1 d . . . . .
H1 H 0.092055 1.082572 0.501034 0.056 Uiso 1 1 calc R U . . .
C2 C 0.13314(14) 0.7497(5) 0.50145(9) 0.0541(7) Uani 1 1 d . . . . .
H2 H 0.102877 0.697773 0.461834 0.065 Uiso 1 1 calc R U . . .
S2 S 0.62527(3) 0.91926(6) 0.78868(2) 0.02015(8) Uani 1 1 d . . . . .
S1 S 0.54491(3) 0.58725(6) 0.61777(2) 0.01766(8) Uani 1 1 d . . . . .
N1 N 0.60183(8) 0.63726(19) 0.69299(5) 0.0167(2) Uani 1 1 d . . . . .
C14 C 0.66837(10) 0.4723(2) 0.72862(7) 0.0194(3) Uani 1 1 d . . . . .
H14A H 0.634296 0.331934 0.724774 0.023 Uiso 1 1 calc R U . . .
H14B H 0.684628 0.513364 0.772334 0.023 Uiso 1 1 calc R U . . .

loop_
_atom_site_aniso_label
_atom_site_aniso_U_11
_atom_site_aniso_U_22
_atom_site_aniso_U_33
_atom_site_aniso_U_23
_atom_site_aniso_U_13
_atom_site_aniso_U_12
Fe1 0.01342(10) 0.02503(12) 0.01478(10) 0.00080(7) 0.00208(7) 0.00133(7)
C12 0.0153(6) 0.0166(6) 0.0167(6) -0.0001(5) 0.0050(5) 0.0010(5)
C11 0.0127(5) 0.0189(6) 0.0164(6) 0.0004(5) 0.0052(5) 0.0006(5)
C13 0.0142(6) 0.0164(6) 0.0159(6) 0.0002(5) 0.0057(5) -0.0013(5)
C15 0.0164(6) 0.0190(6) 0.0148(6) -0.0013(5) 0.0015(5) 0.0022(5)
C6 0.0150(6) 0.0244(7) 0.0152(6) 0.0006(5) 0.0051(5) 0.0008(5)
C7 0.0195(7) 0.0235(7) 0.0219(7) 0.0046(5) 0.0026(5) -0.0001(5)
C20 0.0219(7) 0.0200(7) 0.0218(7) 0.0007(5) 0.0026(5) 0.0048(5)
C16 0.0204(7) 0.0213(7) 0.0218(7) 0.0008(5) 0.0044(5) 0.0013(5)
C10 0.0205(6) 0.0322(8) 0.0160(6) -0.0031(6) 0.0064(5) 0.0040(6)
C9 0.0235(7) 0.0474(10) 0.0130(6) 0.0014(6) 0.0044(5) 0.0009(7)
C17 0.0207(7) 0.0333(8) 0.0233(7) 0.0000(6) 0.0070(6) -0.0038(6)
C8 0.0225(7) 0.0353(8) 0.0216(7) 0.0112(6) 0.0034(6) 0.0014(6)
C4 0.0234(7) 0.0358(8) 0.0248(7) 0.0050(6) 0.0106(6) -0.0003(6)
C18 0.0165(6) 0.0418(9) 0.0193(7) -0.0077(6) 0.0021(5) 0.0032(6)
C19 0.0220(7) 0.0303(8) 0.0242(7) -0.0040(6) 0.0006(6) 0.0101(6)
C5 0.0316(8) 0.0383(9) 0.0453(10) 0.0032(8) 0.0238(8) 0.0073(7)
C3 0.0342(9) 0.0332(9) 0.0473(11) -0.0053(8) 0.0195(8) -0.0122(7)
C21 0.0200(8) 0.0678(13) 0.0316(9) -0.0098(9) 0.0074(6) 0.0063(8)
C1 0.0178(7) 0.0664(14) 0.0561(12) 0.0249(11) 0.0103(8) 0.0105(8)
C2 0.0269(9) 0.103(2) 0.0288(9) -0.0067(11) 0.0008(7) -0.0334(11)
S2 0.02489(17) 0.01974(17) 0.01518(16) -0.00042(12) 0.00364(13) -0.00314(13)
S1 0.01963(16) 0.01850(16) 0.01514(15) -0.00228(11) 0.00479(12) 0.00360(12)
N1 0.0169(5) 0.0183(5) 0.0149(5) 0.0002(4) 0.0036(4) 0.0037(4)
C14 0.0203(6) 0.0187(6) 0.0200(6) 0.0053(5) 0.0064(5) 0.0051(5)

loop_
_atom_type_symbol
_atom_type_description
_atom_type_scat_dispersion_real
_atom_type_scat_dispersion_imag
_atom_type_scat_source
C C 0.0033 0.0016 'International Tables Vol C Tables 4.2.6.8 and 6.1.1.4'
H H 0.0000 0.0000 'International Tables Vol C Tables 4.2.6.8 and 6.1.1.4'
Fe Fe 0.3463 0.8444 'International Tables Vol C Tables 4.2.6.8 and 6.1.1.4'
N N 0.0061 0.0033 'International Tables Vol C Tables 4.2.6.8 and 6.1.1.4'
S S 0.1246 0.1234 'International Tables Vol C Tables 4.2.6.8 and 6.1.1.4'

loop_
_geom_angle_atom_site_label_1
_geom_angle_atom_site_label_2
_geom_angle_atom_site_label_3
_geom_angle
_geom_angle_site_symmetry_1
_geom_angle_site_symmetry_3
_geom_angle_publ_flag
C2 Fe1 C1 40.84(11) . . ?
C2 Fe1 C7 158.55(9) . . ?
C1 Fe1 C7 121.37(9) . . ?
C2 Fe1 C6 159.18(10) . . ?
C1 Fe1 C6 158.61(9) . . ?
C7 Fe1 C6 41.27(6) . . ?
C2 Fe1 C10 123.11(9) . . ?
C1 Fe1 C10 158.22(8) . . ?
C7 Fe1 C10 69.28(6) . . ?
C6 Fe1 C10 41.10(5) . . ?
C2 Fe1 C4 67.93(7) . . ?
C1 Fe1 C4 67.42(7) . . ?
C7 Fe1 C4 121.41(6) . . ?
C6 Fe1 C4 108.46(6) . . ?
C10 Fe1 C4 125.79(6) . . ?
C2 Fe1 C3 41.56(9) . . ?
C1 Fe1 C3 69.02(9) . . ?
C7 Fe1 C3 157.25(7) . . ?
C6 Fe1 C3 122.35(7) . . ?
C10 Fe1 C3 108.85(7) . . ?
C4 Fe1 C3 40.12(7) . . ?
C2 Fe1 C5 68.16(9) . . ?
C1 Fe1 C5 40.06(8) . . ?
C7 Fe1 C5 105.66(7) . . ?
C6 Fe1 C5 123.23(7) . . ?
C10 Fe1 C5 160.98(7) . . ?
C4 Fe1 C5 40.11(7) . . ?
C3 Fe1 C5 68.34(8) . . ?
C2 Fe1 C8 123.07(8) . . ?
C1 Fe1 C8 106.03(8) . . ?
C7 Fe1 C8 40.82(6) . . ?
C6 Fe1 C8 68.82(6) . . ?
C10 Fe1 C8 68.68(7) . . ?
C4 Fe1 C8 156.20(7) . . ?
C3 Fe1 C8 161.29(7) . . ?
C5 Fe1 C8 120.20(7) . . ?
C2 Fe1 C9 108.01(7) . . ?
C1 Fe1 C9 121.57(8) . . ?
C7 Fe1 C9 68.85(7) . . ?
C6 Fe1 C9 68.85(6) . . ?
C10 Fe1 C9 40.82(6) . . ?
C4 Fe1 C9 162.36(7) . . ?
C3 Fe1 C9 125.47(7) . . ?
C5 Fe1 C9 156.11(7) . . ?
C8 Fe1 C9 40.62(7) . . ?
C11 C12 C13 113.62(12) . . ?
C12 C11 C6 129.20(13) . . ?
C12 C11 S1 110.89(10) . . ?
C6 C11 S1 119.90(10) . . ?
N1 C13 C12 109.75(11) . . ?
N1 C13 S2 123.11(10) . . ?
C12 C13 S2 127.14(11) . . ?
C16 C15 C20 118.69(13) . . ?
C16 C15 C14 122.54(12) . . ?
C20 C15 C14 118.74(13) . . ?
C10 C6 C7 107.82(12) . . ?
C10 C6 C11 126.70(13) . . ?
C7 C6 C11 125.48(13) . . ?
C10 C6 Fe1 69.56(8) . . ?
C7 C6 Fe1 69.27(8) . . ?
C11 C6 Fe1 126.48(10) . . ?
C8 C7 C6 107.62(13) . . ?
C8 C7 Fe1 69.93(9) . . ?
C6 C7 Fe1 69.47(8) . . ?
C19 C20 C15 120.52(14) . . ?
C15 C16 C17 120.36(14) . . ?
C9 C10 C6 107.88(14) . . ?
C9 C10 Fe1 69.89(9) . . ?
C6 C10 Fe1 69.34(8) . . ?
C8 C9 C10 108.09(13) . . ?
C8 C9 Fe1 69.52(9) . . ?
C10 C9 Fe1 69.29(8) . . ?
C16 C17 C18 121.12(15) . . ?
C9 C8 C7 108.59(14) . . ?
C9 C8 Fe1 69.86(9) . . ?
C7 C8 Fe1 69.24(8) . . ?
C5 C4 C3 109.98(16) . . ?
C5 C4 Fe1 69.98(9) . . ?
C3 C4 Fe1 69.98(10) . . ?
C19 C18 C17 118.02(14) . . ?
C19 C18 C21 120.46(16) . . ?
C17 C18 C21 121.52(17) . . ?
C20 C19 C18 121.29(14) . . ?
C1 C5 C4 107.96(18) . . ?
C1 C5 Fe1 69.65(11) . . ?
C4 C5 Fe1 69.92(9) . . ?
C4 C3 C2 106.10(18) . . ?
C4 C3 Fe1 69.90(10) . . ?
C2 C3 Fe1 68.72(11) . . ?
C5 C1 C2 108.35(18) . . ?
C5 C1 Fe1 70.29(10) . . ?
C2 C1 Fe1 69.39(11) . . ?
C1 C2 C3 107.60(17) . . ?
C1 C2 Fe1 69.77(11) . . ?
C3 C2 Fe1 69.73(10) . . ?
N1 S1 C11 91.25(6) . . ?
C13 N1 C14 125.98(12) . . ?
C13 N1 S1 114.48(9) . . ?
C14 N1 S1 119.52(9) . . ?
N1 C14 C15 113.16(11) . . ?

loop_
_geom_bond_atom_site_label_1
_geom_bond_atom_site_label_2
_geom_bond_distance
_geom_bond_site_symmetry_2
_geom_bond_publ_flag
Fe1 C2 2.0306(18) . ?
Fe1 C1 2.0356(18) . ?
Fe1 C7 2.0361(15) . ?
Fe1 C6 2.0388(14) . ?
Fe1 C10 2.0417(14) . ?
Fe1 C4 2.0431(15) . ?
Fe1 C3 2.0442(18) . ?
Fe1 C5 2.0440(17) . ?
Fe1 C8 2.0452(16) . ?
Fe1 C9 2.0497(15) . ?
C12 C11 1.3645(18) . ?
C12 C13 1.4297(18) . ?
C11 C6 1.4532(18) . ?
C11 S1 1.7215(14) . ?
C13 N1 1.3602(17) . ?
C13 S2 1.6830(13) . ?
C15 C16 1.390(2) . ?
C15 C20 1.3957(19) . ?
C15 C14 1.5085(19) . ?
C6 C10 1.4324(19) . ?
C6 C7 1.436(2) . ?
C7 C8 1.423(2) . ?
C20 C19 1.385(2) . ?
C16 C17 1.393(2) . ?
C10 C9 1.427(2) . ?
C9 C8 1.421(2) . ?
C17 C18 1.393(2) . ?
C4 C5 1.401(3) . ?
C4 C3 1.402(2) . ?
C18 C19 1.390(2) . ?
C18 C21 1.509(2) . ?
C5 C1 1.397(3) . ?
C3 C2 1.446(3) . ?
C1 C2 1.419(4) . ?
S1 N1 1.6867(12) . ?
N1 C14 1.4596(17) . ?
